data_4500100
loop_
_publ_author_name
'Dong, Lanjun'
'Chu, Wei'
'Zhu, Qinlei'
'Huang, Rudan'

_publ_section_title
;
 Three Novel Homochiral Helical Metal&#x2212;Organic Frameworks Based on
 Amino Acid Ligand: Syntheses, Crystal Structures, and Properties
;
_journal_issue 1
_journal_name_full 'Crystal Growth &amp; Design'
_journal_page_first 93
_journal_paper_doi 10.1021/cg1009175
_journal_volume 11
_journal_year 2011
_chemical_absolute_configuration r
_chemical_formula_sum 'C8 H12 Cd N2 O4 S2'
_chemical_formula_weight 376.72
_chemical_name_systematic
; 
 ? 
;
_space_group_IT_number 19
_symmetry_cell_setting orthorhombic
_symmetry_space_group_name_Hall 'P 2ac 2ab'
_symmetry_space_group_name_H-M 'P 21 21 21'
_atom_sites_solution_hydrogens geom
_atom_sites_solution_primary direct
_atom_sites_solution_secondary difmap
_audit_creation_method SHELXL-97
_cell_angle_alpha 90.00
_cell_angle_beta 90.00
_cell_angle_gamma 90.00
_cell_formula_units_Z 4
_cell_length_a 21.746(4)
_cell_length_b 8.9540(18)
_cell_length_c 6.1590(12)
_cell_measurement_reflns_used 7547
_cell_measurement_temperature 293(2)
_cell_measurement_theta_max 0.00
_cell_measurement_theta_min 0.00
_cell_volume 1199.2(4)
_computing_structure_refinement 'SHELXL-97 (Sheldrick, 1997)'
_computing_structure_solution 'SHELXS-97 (Sheldrick, 1990)'
_diffrn_ambient_temperature 293(2)
_diffrn_measured_fraction_theta_full 0.934
_diffrn_measured_fraction_theta_max 0.956
_diffrn_measurement_device_type 'Bruker Smart-Apex CCD diffractometer'
_diffrn_measurement_method '\w scan'
_diffrn_radiation_monochromator graphite
_diffrn_radiation_source 'fine-focus sealed tube'
_diffrn_radiation_type MoK\a
_diffrn_radiation_wavelength 0.71073
_diffrn_reflns_av_R_equivalents 0.0336
_diffrn_reflns_av_sigmaI/netI 0.0436
_diffrn_reflns_limit_h_max 25
_diffrn_reflns_limit_h_min -28
_diffrn_reflns_limit_k_max 11
_diffrn_reflns_limit_k_min -12
_diffrn_reflns_limit_l_max 8
_diffrn_reflns_limit_l_min -8
_diffrn_reflns_number 7547
_diffrn_reflns_theta_full 29.08
_diffrn_reflns_theta_max 29.08
_diffrn_reflns_theta_min 1.87
_diffrn_standards_decay_% none
_exptl_absorpt_coefficient_mu 2.172
_exptl_absorpt_correction_T_max 0.6958
_exptl_absorpt_correction_T_min 0.6020
_exptl_absorpt_correction_type empirical
_exptl_crystal_colour colorless
_exptl_crystal_density_diffrn 2.086
_exptl_crystal_density_method 'not measured'
_exptl_crystal_description block
_exptl_crystal_F_000 744
_exptl_crystal_size_max 0.26
_exptl_crystal_size_mid 0.22
_exptl_crystal_size_min 0.18
_refine_diff_density_max 0.706
_refine_diff_density_min -0.681
_refine_diff_density_rms 0.099
_refine_ls_abs_structure_details 'Flack H D (1983), Acta Cryst. A39, 876-881'
_refine_ls_abs_structure_Flack -0.02(4)
_refine_ls_extinction_method none
_refine_ls_goodness_of_fit_ref 1.007
_refine_ls_hydrogen_treatment constr
_refine_ls_matrix_type full
_refine_ls_number_parameters 154
_refine_ls_number_reflns 2872
_refine_ls_number_restraints 0
_refine_ls_restrained_S_all 1.007
_refine_ls_R_factor_all 0.0360
_refine_ls_R_factor_gt 0.0316
_refine_ls_shift/su_max 0.001
_refine_ls_shift/su_mean 0.000
_refine_ls_structure_factor_coef Fsqd
_refine_ls_weighting_details 'calc w=1/[\s^2^(Fo^2^)+(0.0342P)^2^+0.3344P] where P=(Fo^2^+2Fc^2^)/3'
_refine_ls_weighting_scheme calc
_refine_ls_wR_factor_gt 0.0672
_refine_ls_wR_factor_ref 0.0699
_reflns_number_gt 2654
_reflns_number_total 2872
_reflns_threshold_expression >2sigma(I)
_cod_data_source_file cg1009175_si_003.cif
_cod_data_source_block 2
_cod_depositor_comments
;
The following automatic conversions were performed:

'_symmetry_cell_setting' value 'Orthorhombic' changed to
'orthorhombic' according to
/home/saulius/struct/CIF-dictionaries/cif_core.dic dictionary named
'cif_core.dic' version 2.4.1 from 2010-06-29.

Automatic conversion script
Id: cif_fix_values 1715 2011-07-08 13:25:40Z adriana 
;
_cod_original_cell_volume 1199.3(4)
_cod_original_sg_symbol_H-M P2(1)2(1)2(1)
_cod_database_code 4500100

loop_
_symmetry_equiv_pos_as_xyz
'x, y, z'
'-x+1/2, -y, z+1/2'
'-x, y+1/2, -z+1/2'
'x+1/2, -y+1/2, -z'

loop_
_atom_site_label
_atom_site_type_symbol
_atom_site_fract_x
_atom_site_fract_y
_atom_site_fract_z
_atom_site_U_iso_or_equiv
_atom_site_adp_type
_atom_site_occupancy
_atom_site_symmetry_multiplicity
_atom_site_calc_flag
_atom_site_refinement_flags
Cd1 Cd 0.048408(13) 0.18762(3) 0.69408(5) 0.02386(9) Uani 1 1 d .
S1 S 0.20738(7) -0.11905(19) 1.0297(3) 0.0663(5) Uani 1 1 d .
S2 S 0.18404(7) 0.5305(2) 0.3174(3) 0.0647(5) Uani 1 1 d .
O1 O 0.03046(13) -0.0567(3) 0.7778(6) 0.0351(8) Uani 1 1 d .
O2 O 0.05621(14) -0.2949(3) 0.7543(5) 0.0337(7) Uani 1 1 d .
O3 O 0.05113(15) 0.1689(4) 0.3210(5) 0.0397(7) Uani 1 1 d .
O4 O 0.06723(18) 0.2972(5) 0.0155(5) 0.0512(10) Uani 1 1 d .
N1 N 0.14605(16) 0.0429(4) 0.7339(7) 0.0342(10) Uani 1 1 d .
H1 H 0.1761 0.0821 0.6481 0.034 Uiso 1 1 calc R
N2 N 0.09597(16) 0.4035(4) 0.5572(6) 0.0238(7) Uani 1 1 d .
H2 H 0.0876 0.4812 0.6477 0.024 Uiso 1 1 calc R
C1 C 0.13418(19) -0.1136(5) 0.6757(9) 0.0307(10) Uani 1 1 d .
H1A H 0.1377 -0.1239 0.5178 0.031 Uiso 1 1 calc R
C2 C 0.1842(2) -0.2130(5) 0.7843(10) 0.0472(13) Uani 1 1 d .
H2A H 0.2191 -0.2253 0.6879 0.047 Uiso 1 1 calc R
H2B H 0.1676 -0.3109 0.8178 0.047 Uiso 1 1 calc R
C3 C 0.1639(3) 0.0489(6) 0.9603(10) 0.0501(15) Uani 1 1 d .
H3A H 0.1276 0.0557 1.0510 0.050 Uiso 1 1 calc R
H3B H 0.1890 0.1367 0.9860 0.050 Uiso 1 1 calc R
C4 C 0.0686(2) -0.1581(5) 0.7436(7) 0.0277(10) Uani 1 1 d .
C5 C 0.0676(2) 0.4332(5) 0.3456(7) 0.0288(10) Uani 1 1 d .
H5 H 0.0261 0.4717 0.3708 0.029 Uiso 1 1 calc R
C6 C 0.1051(2) 0.5554(6) 0.2316(8) 0.0434(13) Uani 1 1 d .
H6A H 0.0902 0.6535 0.2732 0.043 Uiso 1 1 calc R
H6B H 0.1017 0.5455 0.0752 0.043 Uiso 1 1 calc R
C7 C 0.1623(2) 0.3951(6) 0.5247(9) 0.0386(12) Uani 1 1 d .
H7A H 0.1738 0.2953 0.4787 0.039 Uiso 1 1 calc R
H7B H 0.1835 0.4171 0.6595 0.039 Uiso 1 1 calc R
C8 C 0.06213(19) 0.2870(5) 0.2164(7) 0.0291(9) Uani 1 1 d .

loop_
_atom_site_aniso_label
_atom_site_aniso_U_11
_atom_site_aniso_U_22
_atom_site_aniso_U_33
_atom_site_aniso_U_23
_atom_site_aniso_U_13
_atom_site_aniso_U_12
Cd1 0.02469(14) 0.02432(13) 0.02257(13) 0.00027(13) 0.00154(13) -0.00150(13)
S1 0.0521(9) 0.0488(9) 0.0982(14) 0.0091(9) -0.0370(9) 0.0051(7)
S2 0.0414(8) 0.0734(11) 0.0794(11) 0.0347(10) 0.0152(9) -0.0060(7)
O1 0.0227(15) 0.0268(15) 0.056(2) -0.0029(16) 0.0103(14) 0.0014(12)
O2 0.0316(16) 0.0219(15) 0.0475(19) 0.0015(13) 0.0055(13) -0.0041(13)
O3 0.056(2) 0.0376(17) 0.0254(14) -0.0089(15) 0.0034(19) -0.0154(18)
O4 0.081(3) 0.054(2) 0.0184(14) -0.0051(17) -0.0072(15) 0.009(2)
N1 0.0218(18) 0.0274(19) 0.053(3) 0.0069(18) 0.0023(17) -0.0048(15)
N2 0.0300(19) 0.0219(18) 0.0195(17) -0.0006(14) 0.0011(15) 0.0011(14)
C1 0.030(2) 0.025(2) 0.037(2) -0.001(2) 0.007(2) -0.0011(17)
C2 0.031(2) 0.030(3) 0.081(4) -0.001(3) -0.001(3) 0.0036(19)
C3 0.047(3) 0.035(3) 0.069(4) -0.010(3) -0.028(3) 0.003(2)
C4 0.027(2) 0.028(2) 0.028(2) 0.0003(16) 0.0025(15) -0.0041(16)
C5 0.033(2) 0.032(2) 0.021(2) 0.0029(18) -0.0026(17) 0.0086(18)
C6 0.055(3) 0.039(3) 0.036(3) 0.008(2) 0.002(2) 0.000(2)
C7 0.030(3) 0.041(3) 0.045(3) 0.016(2) -0.006(2) 0.003(2)
C8 0.031(2) 0.039(3) 0.0180(17) -0.0035(19) -0.0042(16) 0.0057(17)

loop_
_atom_type_symbol
_atom_type_description
_atom_type_scat_dispersion_real
_atom_type_scat_dispersion_imag
_atom_type_scat_source
C C 0.0033 0.0016 'International Tables Vol C Tables 4.2.6.8 and 6.1.1.4'
H H 0.0000 0.0000 'International Tables Vol C Tables 4.2.6.8 and 6.1.1.4'
N N 0.0061 0.0033 'International Tables Vol C Tables 4.2.6.8 and 6.1.1.4'
O O 0.0106 0.0060 'International Tables Vol C Tables 4.2.6.8 and 6.1.1.4'
S S 0.1246 0.1234 'International Tables Vol C Tables 4.2.6.8 and 6.1.1.4'
Cd Cd -0.8075 1.2024 'International Tables Vol C Tables 4.2.6.8 and 6.1.1.4'

loop_
_geom_angle_atom_site_label_1
_geom_angle_atom_site_label_2
_geom_angle_atom_site_label_3
_geom_angle
_geom_angle_site_symmetry_1
_geom_angle_site_symmetry_3
O4 Cd1 O1 104.52(14) 1_556 .
O4 Cd1 O2 91.64(12) 1_556 3_556
O1 Cd1 O2 82.24(10) . 3_556
O4 Cd1 O3 154.88(13) 1_556 .
O1 Cd1 O3 99.22(12) . .
O2 Cd1 O3 99.67(11) 3_556 .
O4 Cd1 N2 82.92(13) 1_556 .
O1 Cd1 N2 161.03(11) . .
O2 Cd1 N2 115.38(11) 3_556 .
O3 Cd1 N2 71.98(12) . .
O4 Cd1 N1 89.15(14) 1_556 .
O1 Cd1 N1 68.03(11) . .
O2 Cd1 N1 149.43(11) 3_556 .
O3 Cd1 N1 92.20(13) . .
N2 Cd1 N1 95.04(12) . .
C2 S1 C3 92.5(2) . .
C6 S2 C7 92.3(2) . .
C4 O1 Cd1 123.1(3) . .
C4 O2 Cd1 106.6(3) . 3_546
C8 O3 Cd1 117.0(3) . .
C8 O4 Cd1 145.8(4) . 1_554
C3 N1 C1 108.5(4) . .
C3 N1 Cd1 107.6(3) . .
C1 N1 Cd1 108.7(3) . .
C3 N1 H1 110.6 . .
C1 N1 H1 110.6 . .
Cd1 N1 H1 110.6 . .
C7 N2 C5 107.6(3) . .
C7 N2 Cd1 116.3(3) . .
C5 N2 Cd1 106.5(3) . .
C7 N2 H2 108.8 . .
C5 N2 H2 108.8 . .
Cd1 N2 H2 108.8 . .
N1 C1 C4 110.1(4) . .
N1 C1 C2 108.5(4) . .
C4 C1 C2 112.5(4) . .
N1 C1 H1A 108.5 . .
C4 C1 H1A 108.5 . .
C2 C1 H1A 108.5 . .
C1 C2 S1 106.8(3) . .
C1 C2 H2A 110.4 . .
S1 C2 H2A 110.4 . .
C1 C2 H2B 110.4 . .
S1 C2 H2B 110.4 . .
H2A C2 H2B 108.6 . .
N1 C3 S1 109.5(4) . .
N1 C3 H3A 109.8 . .
S1 C3 H3A 109.8 . .
N1 C3 H3B 109.8 . .
S1 C3 H3B 109.8 . .
H3A C3 H3B 108.2 . .
O1 C4 O2 124.0(4) . .
O1 C4 C1 118.3(4) . .
O2 C4 C1 117.7(4) . .
N2 C5 C6 108.3(4) . .
N2 C5 C8 109.8(3) . .
C6 C5 C8 114.4(4) . .
N2 C5 H5 108.1 . .
C6 C5 H5 108.1 . .
C8 C5 H5 108.1 . .
C5 C6 S2 106.4(3) . .
C5 C6 H6A 110.5 . .
S2 C6 H6A 110.5 . .
C5 C6 H6B 110.5 . .
S2 C6 H6B 110.5 . .
H6A C6 H6B 108.6 . .
N2 C7 S2 108.6(3) . .
N2 C7 H7A 110.0 . .
S2 C7 H7A 110.0 . .
N2 C7 H7B 110.0 . .
S2 C7 H7B 110.0 . .
H7A C7 H7B 108.4 . .
O4 C8 O3 125.9(4) . .
O4 C8 C5 116.4(4) . .
O3 C8 C5 117.7(3) . .

loop_
_geom_bond_atom_site_label_1
_geom_bond_atom_site_label_2
_geom_bond_distance
_geom_bond_site_symmetry_2
Cd1 O4 2.247(3) 1_556
Cd1 O1 2.281(3) .
Cd1 O2 2.303(3) 3_556
Cd1 O3 2.304(3) .
Cd1 N2 2.349(3) .
Cd1 N1 2.500(4) .
S1 C2 1.802(6) .
S1 C3 1.827(6) .
S2 C6 1.811(5) .
S2 C7 1.823(5) .
O1 C4 1.247(5) .
O2 C4 1.256(5) .
O2 Cd1 2.303(3) 3_546
O3 C8 1.261(5) .
O4 C8 1.246(5) .
O4 Cd1 2.247(3) 1_554
N1 C3 1.448(7) .
N1 C1 1.469(6) .
N1 H1 0.9100 .
N2 C7 1.459(6) .
N2 C5 1.466(5) .
N2 H2 0.9100 .
C1 C4 1.539(6) .
C1 C2 1.557(6) .
C1 H1A 0.9800 .
C2 H2A 0.9700 .
C2 H2B 0.9700 .
C3 H3A 0.9700 .
C3 H3B 0.9700 .
C5 C6 1.534(7) .
C5 C8 1.537(6) .
C5 H5 0.9800 .
C6 H6A 0.9700 .
C6 H6B 0.9700 .
C7 H7A 0.9700 .
C7 H7B 0.9700 .
